data_4066522
loop_
_publ_author_name
'Usener, Carolin'
'Kehr, Gerald'
'Fr\"ohlich, Roland'
'Wibbeling, Birgit'
'M\"uck-Lichtenfeld, Christian'
'Erker, Gerhard'

_publ_section_title
;
 Developing a Reliable Synthetic Route tocis-1,3-Bridge-Disubstituted
 [3]Ferrocenophane Systems
;
_journal_issue 17
_journal_name_full Organometallics
_journal_page_first 3852
_journal_paper_doi 10.1021/om100501q
_journal_volume 29
_journal_year 2010
_chemical_formula_sum 'C23 H21 Fe N O2'
_chemical_formula_weight 399.26
_chemical_name_systematic
; 
 ? 
;
_space_group_IT_number 61
_symmetry_cell_setting orthorhombic
_symmetry_space_group_name_Hall '-P 2ac 2ab'
_symmetry_space_group_name_H-M 'P b c a'
_atom_sites_solution_hydrogens geom
_atom_sites_solution_primary direct
_atom_sites_solution_secondary difmap
_audit_creation_method SHELXL-97
_cell_angle_alpha 90.00
_cell_angle_beta 90.00
_cell_angle_gamma 90.00
_cell_formula_units_Z 8
_cell_length_a 11.6877(2)
_cell_length_b 11.3921(2)
_cell_length_c 27.5719(6)
_cell_measurement_reflns_used 4764
_cell_measurement_temperature 223(2)
_cell_measurement_theta_max 27.88
_cell_measurement_theta_min 0.41
_cell_volume 3671.13(12)
_computing_cell_refinement 'Collect (Nonius B.V., 1998)'
_computing_data_collection 'Collect (Nonius B.V., 1998)'
_computing_data_reduction 'Denzo-SMN (Otwinowski & Minor, 1997)'
_computing_molecular_graphics 'XP (BrukerAXS, 2000)'
_computing_publication_material 'SHELXL-97 (Sheldrick, 1997)'
_computing_structure_refinement 'SHELXL-97 (Sheldrick, 1997)'
_computing_structure_solution 'SHELXS-97 (Sheldrick, 1990)'
_diffrn_ambient_temperature 223(2)
_diffrn_measured_fraction_theta_full 0.998
_diffrn_measured_fraction_theta_max 0.998
_diffrn_measurement_device_type 'Nonius KappaCCD APEXII'
_diffrn_measurement_method '\w and \f scans'
_diffrn_radiation_monochromator graphite
_diffrn_radiation_source 'rotating anode Nonius FR591'
_diffrn_radiation_type MoK\a
_diffrn_radiation_wavelength 0.71073
_diffrn_reflns_av_R_equivalents 0.061
_diffrn_reflns_av_sigmaI/netI 0.0498
_diffrn_reflns_limit_h_max 14
_diffrn_reflns_limit_h_min -15
_diffrn_reflns_limit_k_max 14
_diffrn_reflns_limit_k_min -14
_diffrn_reflns_limit_l_max 36
_diffrn_reflns_limit_l_min -25
_diffrn_reflns_number 23728
_diffrn_reflns_theta_full 27.87
_diffrn_reflns_theta_max 27.87
_diffrn_reflns_theta_min 2.28
_exptl_absorpt_coefficient_mu 0.839
_exptl_absorpt_correction_T_max 0.8501
_exptl_absorpt_correction_T_min 0.7038
_exptl_absorpt_correction_type multi-scan
_exptl_absorpt_process_details 'SORTAV (Blessing, 1995 & 1997)'
_exptl_crystal_colour orange
_exptl_crystal_density_diffrn 1.445
_exptl_crystal_density_method 'not measured'
_exptl_crystal_description block
_exptl_crystal_F_000 1664
_exptl_crystal_size_max 0.45
_exptl_crystal_size_mid 0.30
_exptl_crystal_size_min 0.20
_refine_diff_density_max 0.446
_refine_diff_density_min -0.501
_refine_diff_density_rms 0.057
_refine_ls_extinction_method none
_refine_ls_goodness_of_fit_ref 1.018
_refine_ls_hydrogen_treatment constr
_refine_ls_matrix_type full
_refine_ls_number_parameters 245
_refine_ls_number_reflns 4366
_refine_ls_number_restraints 0
_refine_ls_restrained_S_all 1.018
_refine_ls_R_factor_all 0.0679
_refine_ls_R_factor_gt 0.0380
_refine_ls_shift/su_max 0.001
_refine_ls_shift/su_mean 0.000
_refine_ls_structure_factor_coef Fsqd
_refine_ls_weighting_details 'calc w=1/[\s^2^(Fo^2^)+(0.0467P)^2^+0.6835P] where P=(Fo^2^+2Fc^2^)/3'
_refine_ls_weighting_scheme calc
_refine_ls_wR_factor_gt 0.0881
_refine_ls_wR_factor_ref 0.0996
_reflns_number_gt 3031
_reflns_number_total 4366
_reflns_threshold_expression >2sigma(I)
_cod_data_source_file om100501q_si_002.cif
_cod_data_source_block erk4639
_cod_original_sg_symbol_H-M Pbca
_cod_database_code 4066522

loop_
_symmetry_equiv_pos_as_xyz
'x, y, z'
'-x+1/2, -y, z+1/2'
'-x, y+1/2, -z+1/2'
'x+1/2, -y+1/2, -z'
'-x, -y, -z'
'x-1/2, y, -z-1/2'
'x, -y-1/2, z-1/2'
'-x-1/2, y-1/2, z'

loop_
_atom_site_label
_atom_site_type_symbol
_atom_site_fract_x
_atom_site_fract_y
_atom_site_fract_z
_atom_site_U_iso_or_equiv
_atom_site_adp_type
_atom_site_occupancy
_atom_site_symmetry_multiplicity
_atom_site_calc_flag
_atom_site_refinement_flags
Fe Fe 0.54335(2) 0.09362(2) 0.369146(11) 0.02749(10) Uani 1 1 d .
C1 C 0.56375(17) 0.10749(18) 0.29646(8) 0.0344(5) Uani 1 1 d .
C2 C 0.60452(17) 0.21113(18) 0.32002(8) 0.0372(5) Uani 1 1 d .
H2 H 0.5775 0.2877 0.3146 0.045 Uiso 1 1 calc R
C3 C 0.69246(18) 0.1794(2) 0.35296(9) 0.0409(5) Uani 1 1 d .
H3 H 0.7329 0.2310 0.3733 0.049 Uiso 1 1 calc R
C4 C 0.70872(17) 0.0562(2) 0.34986(9) 0.0423(5) Uani 1 1 d .
H4 H 0.7618 0.0116 0.3676 0.051 Uiso 1 1 calc R
C5 C 0.62981(16) 0.01265(19) 0.31489(8) 0.0373(5) Uani 1 1 d .
H5 H 0.6225 -0.0663 0.3055 0.045 Uiso 1 1 calc R
C6 C 0.46484(17) 0.09722(18) 0.26108(8) 0.0359(5) Uani 1 1 d .
H6 H 0.4960 0.0583 0.2318 0.043 Uiso 1 1 calc R
C7 C 0.4216(2) 0.2167(2) 0.24457(9) 0.0506(6) Uani 1 1 d .
H7A H 0.3963 0.2614 0.2725 0.076 Uiso 1 1 calc R
H7B H 0.3580 0.2062 0.2224 0.076 Uiso 1 1 calc R
H7C H 0.4828 0.2586 0.2283 0.076 Uiso 1 1 calc R
C8 C 0.36782(16) 0.01782(17) 0.27966(7) 0.0330(5) Uani 1 1 d .
H8A H 0.3999 -0.0597 0.2870 0.040 Uiso 1 1 calc R
H8B H 0.3119 0.0076 0.2535 0.040 Uiso 1 1 calc R
C9 C 0.30439(16) 0.06332(16) 0.32523(8) 0.0302(5) Uani 1 1 d .
H9 H 0.2806 0.1449 0.3181 0.036 Uiso 1 1 calc R
C10 C 0.37387(15) 0.06796(16) 0.37144(7) 0.0254(4) Uani 1 1 d .
C11 C 0.40104(17) 0.17235(16) 0.39681(8) 0.0322(5) Uani 1 1 d .
H11 H 0.3727 0.2475 0.3894 0.039 Uiso 1 1 calc R
C12 C 0.47773(18) 0.14572(18) 0.43514(8) 0.0361(5) Uani 1 1 d .
H12 H 0.5092 0.2001 0.4570 0.043 Uiso 1 1 calc R
C13 C 0.49883(18) 0.02315(17) 0.43488(8) 0.0325(5) Uani 1 1 d .
H13 H 0.5469 -0.0180 0.4563 0.039 Uiso 1 1 calc R
C14 C 0.43336(15) -0.02665(16) 0.39594(7) 0.0270(4) Uani 1 1 d .
C15 C 0.19876(17) -0.00474(17) 0.33241(8) 0.0328(5) Uani 1 1 d .
N1 N 0.11536(16) -0.05559(17) 0.33745(8) 0.0476(5) Uani 1 1 d .
C16 C 0.42835(16) -0.15265(17) 0.38416(8) 0.0287(4) Uani 1 1 d .
O1 O 0.36780(12) -0.19753(11) 0.35415(6) 0.0400(4) Uani 1 1 d .
O2 O 0.49929(13) -0.21495(11) 0.41329(5) 0.0380(4) Uani 1 1 d .
C17 C 0.49717(19) -0.34047(17) 0.40575(8) 0.0354(5) Uani 1 1 d .
H17A H 0.5218 -0.3588 0.3726 0.042 Uiso 1 1 calc R
H17B H 0.4192 -0.3702 0.4101 0.042 Uiso 1 1 calc R
C18 C 0.57616(17) -0.39790(16) 0.44165(8) 0.0307(4) Uani 1 1 d .
C19 C 0.64441(17) -0.33578(18) 0.47320(8) 0.0378(5) Uani 1 1 d .
H19 H 0.6427 -0.2533 0.4727 0.045 Uiso 1 1 calc R
C20 C 0.71578(19) -0.39318(19) 0.50570(9) 0.0438(6) Uani 1 1 d .
H20 H 0.7618 -0.3496 0.5271 0.053 Uiso 1 1 calc R
C21 C 0.71906(17) -0.51404(19) 0.50656(9) 0.0447(6) Uani 1 1 d .
H21 H 0.7671 -0.5533 0.5286 0.054 Uiso 1 1 calc R
C22 C 0.65153(18) -0.57684(18) 0.47498(10) 0.0433(6) Uani 1 1 d .
H22 H 0.6539 -0.6593 0.4754 0.052 Uiso 1 1 calc R
C23 C 0.58015(18) -0.51964(17) 0.44260(8) 0.0366(5) Uani 1 1 d .
H23 H 0.5343 -0.5634 0.4212 0.044 Uiso 1 1 calc R

loop_
_atom_site_aniso_label
_atom_site_aniso_U_11
_atom_site_aniso_U_22
_atom_site_aniso_U_33
_atom_site_aniso_U_23
_atom_site_aniso_U_13
_atom_site_aniso_U_12
Fe 0.02913(16) 0.02835(16) 0.02498(17) 0.00082(12) 0.00085(12) -0.00237(11)
C1 0.0331(11) 0.0442(12) 0.0258(11) 0.0035(10) 0.0059(9) -0.0018(9)
C2 0.0385(12) 0.0380(12) 0.0350(13) 0.0062(10) 0.0039(10) -0.0075(9)
C3 0.0344(11) 0.0490(13) 0.0392(13) 0.0031(11) 0.0022(10) -0.0142(10)
C4 0.0271(10) 0.0581(14) 0.0416(14) 0.0045(12) 0.0033(10) 0.0036(10)
C5 0.0351(11) 0.0424(12) 0.0344(13) -0.0013(10) 0.0071(10) 0.0045(10)
C6 0.0408(12) 0.0430(12) 0.0239(11) 0.0017(10) 0.0021(9) -0.0012(10)
C7 0.0552(14) 0.0531(14) 0.0435(15) 0.0186(12) -0.0106(12) -0.0058(12)
C8 0.0367(11) 0.0357(10) 0.0265(11) -0.0003(9) -0.0047(9) -0.0003(9)
C9 0.0301(10) 0.0268(9) 0.0337(12) 0.0034(8) -0.0016(9) 0.0009(8)
C10 0.0228(9) 0.0261(9) 0.0271(11) 0.0026(8) 0.0059(8) -0.0009(7)
C11 0.0385(11) 0.0251(10) 0.0331(12) -0.0033(9) 0.0086(9) 0.0008(8)
C12 0.0468(13) 0.0344(11) 0.0272(12) -0.0074(10) 0.0049(10) -0.0081(9)
C13 0.0388(11) 0.0346(11) 0.0242(11) 0.0018(9) 0.0012(9) -0.0037(9)
C14 0.0299(10) 0.0259(9) 0.0251(11) 0.0000(8) 0.0019(8) -0.0022(8)
C15 0.0299(10) 0.0320(10) 0.0366(12) 0.0026(9) -0.0023(9) 0.0040(9)
N1 0.0420(11) 0.0447(10) 0.0560(14) 0.0019(10) -0.0006(10) -0.0042(9)
C16 0.0291(10) 0.0275(10) 0.0294(11) 0.0034(9) 0.0018(9) 0.0011(8)
O1 0.0452(9) 0.0297(7) 0.0450(10) -0.0021(7) -0.0157(7) 0.0005(6)
O2 0.0487(8) 0.0233(7) 0.0420(10) 0.0032(7) -0.0151(7) 0.0031(6)
C17 0.0454(11) 0.0227(10) 0.0381(13) 0.0014(9) -0.0069(10) -0.0007(9)
C18 0.0290(9) 0.0308(10) 0.0325(12) 0.0026(9) 0.0039(9) 0.0027(8)
C19 0.0403(11) 0.0317(11) 0.0413(14) 0.0007(10) -0.0050(10) 0.0006(9)
C20 0.0410(12) 0.0470(13) 0.0433(14) -0.0013(11) -0.0103(11) -0.0014(10)
C21 0.0345(11) 0.0479(13) 0.0515(15) 0.0152(12) -0.0066(11) 0.0051(10)
C22 0.0361(12) 0.0325(11) 0.0613(17) 0.0113(11) -0.0017(12) 0.0022(9)
C23 0.0373(11) 0.0282(10) 0.0443(14) 0.0033(10) -0.0021(10) -0.0001(9)

loop_
_atom_type_symbol
_atom_type_description
_atom_type_scat_dispersion_real
_atom_type_scat_dispersion_imag
_atom_type_scat_source
C C 0.0033 0.0016 'International Tables Vol C Tables 4.2.6.8 and 6.1.1.4'
H H 0.0000 0.0000 'International Tables Vol C Tables 4.2.6.8 and 6.1.1.4'
N N 0.0061 0.0033 'International Tables Vol C Tables 4.2.6.8 and 6.1.1.4'
O O 0.0106 0.0060 'International Tables Vol C Tables 4.2.6.8 and 6.1.1.4'
Fe Fe 0.3463 0.8444 'International Tables Vol C Tables 4.2.6.8 and 6.1.1.4'

loop_
_geom_angle_atom_site_label_1
_geom_angle_atom_site_label_2
_geom_angle_atom_site_label_3
_geom_angle
C10 Fe C14 42.25(7)
C10 Fe C1 99.16(8)
C14 Fe C1 119.36(8)
C10 Fe C5 116.73(8)
C14 Fe C5 106.18(8)
C1 Fe C5 41.09(8)
C10 Fe C2 117.69(8)
C14 Fe C2 156.08(8)
C1 Fe C2 41.24(8)
C5 Fe C2 68.46(9)
C10 Fe C11 41.00(7)
C14 Fe C11 69.02(7)
C1 Fe C11 115.61(8)
C5 Fe C11 152.05(9)
C2 Fe C11 104.27(8)
C10 Fe C3 156.66(8)
C14 Fe C3 161.06(8)
C1 Fe C3 69.31(9)
C5 Fe C3 68.41(9)
C2 Fe C3 40.67(8)
C11 Fe C3 124.48(9)
C10 Fe C4 155.56(9)
C14 Fe C4 123.67(9)
C1 Fe C4 69.41(9)
C5 Fe C4 40.87(8)
C2 Fe C4 68.44(9)
C11 Fe C4 163.41(9)
C3 Fe C4 40.53(9)
C10 Fe C13 70.35(8)
C14 Fe C13 41.31(8)
C1 Fe C13 159.39(8)
C5 Fe C13 126.94(8)
C2 Fe C13 159.37(9)
C11 Fe C13 68.54(8)
C3 Fe C13 126.58(9)
C4 Fe C13 112.80(9)
C10 Fe C12 69.28(8)
C14 Fe C12 68.63(8)
C1 Fe C12 153.50(9)
C5 Fe C12 165.37(9)
C2 Fe C12 121.93(9)
C11 Fe C12 40.48(8)
C3 Fe C12 111.81(9)
C4 Fe C12 129.77(9)
C13 Fe C12 40.35(8)
C5 C1 C2 106.52(19)
C5 C1 C6 125.80(19)
C2 C1 C6 127.58(19)
C5 C1 Fe 69.56(12)
C2 C1 Fe 69.76(12)
C6 C1 Fe 122.74(14)
C3 C2 C1 108.80(19)
C3 C2 Fe 70.16(12)
C1 C2 Fe 69.01(12)
C2 C3 C4 108.1(2)
C2 C3 Fe 69.17(11)
C4 C3 Fe 69.81(12)
C3 C4 C5 107.4(2)
C3 C4 Fe 69.66(12)
C5 C4 Fe 68.73(11)
C1 C5 C4 109.21(19)
C1 C5 Fe 69.35(12)
C4 C5 Fe 70.40(12)
C1 C6 C7 112.13(19)
C1 C6 C8 113.13(18)
C7 C6 C8 112.37(17)
C6 C8 C9 115.24(16)
C15 C9 C10 110.84(17)
C15 C9 C8 109.55(17)
C10 C9 C8 116.01(15)
C11 C10 C14 106.67(17)
C11 C10 C9 124.49(17)
C14 C10 C9 128.63(17)
C11 C10 Fe 70.81(11)
C14 C10 Fe 69.45(10)
C9 C10 Fe 120.63(13)
C12 C11 C10 109.28(17)
C12 C11 Fe 70.68(12)
C10 C11 Fe 68.19(11)
C11 C12 C13 108.46(18)
C11 C12 Fe 68.84(12)
C13 C12 Fe 69.35(12)
C12 C13 C14 107.48(18)
C12 C13 Fe 70.31(12)
C14 C13 Fe 68.21(11)
C13 C14 C10 108.08(16)
C13 C14 C16 124.85(17)
C10 C14 C16 127.07(17)
C13 C14 Fe 70.48(11)
C10 C14 Fe 68.30(10)
C16 C14 Fe 127.30(14)
N1 C15 C9 178.4(2)
O1 C16 O2 123.04(17)
O1 C16 C14 126.10(18)
O2 C16 C14 110.82(17)
C16 O2 C17 114.98(16)
O2 C17 C18 108.98(16)
C19 C18 C23 118.8(2)
C19 C18 C17 123.26(17)
C23 C18 C17 117.91(19)
C18 C19 C20 120.94(19)
C21 C20 C19 119.9(2)
C20 C21 C22 119.5(2)
C21 C22 C23 120.60(19)
C22 C23 C18 120.2(2)

loop_
_geom_bond_atom_site_label_1
_geom_bond_atom_site_label_2
_geom_bond_distance
Fe C10 2.0033(18)
Fe C14 2.0189(18)
Fe C1 2.024(2)
Fe C5 2.027(2)
Fe C2 2.034(2)
Fe C11 2.0378(19)
Fe C3 2.047(2)
Fe C4 2.049(2)
Fe C13 2.049(2)
Fe C12 2.062(2)
C1 C5 1.422(3)
C1 C2 1.429(3)
C1 C6 1.517(3)
C2 C3 1.418(3)
C3 C4 1.419(3)
C4 C5 1.423(3)
C6 C7 1.522(3)
C6 C8 1.538(3)
C8 C9 1.548(3)
C9 C15 1.471(3)
C9 C10 1.512(3)
C10 C11 1.416(3)
C10 C14 1.450(3)
C11 C12 1.419(3)
C12 C13 1.418(3)
C13 C14 1.435(3)
C14 C16 1.473(3)
C15 N1 1.142(3)
C16 O1 1.203(2)
C16 O2 1.355(2)
O2 C17 1.445(2)
C17 C18 1.503(3)
C18 C19 1.376(3)
C18 C23 1.388(3)
C19 C20 1.388(3)
C20 C21 1.378(3)
C21 C22 1.376(3)
C22 C23 1.385(3)

loop_
_geom_torsion_atom_site_label_1
_geom_torsion_atom_site_label_2
_geom_torsion_atom_site_label_3
_geom_torsion_atom_site_label_4
_geom_torsion
C10 Fe C1 C5 -120.56(12)
C14 Fe C1 C5 -80.88(13)
C2 Fe C1 C5 117.44(17)
C11 Fe C1 C5 -160.17(11)
C3 Fe C1 C5 80.49(13)
C4 Fe C1 C5 37.04(12)
C13 Fe C1 C5 -63.2(3)
C12 Fe C1 C5 178.10(17)
C10 Fe C1 C2 122.01(12)
C14 Fe C1 C2 161.69(12)
C5 Fe C1 C2 -117.44(17)
C11 Fe C1 C2 82.40(13)
C3 Fe C1 C2 -36.95(12)
C4 Fe C1 C2 -80.40(13)
C13 Fe C1 C2 179.4(2)
C12 Fe C1 C2 60.7(2)
C10 Fe C1 C6 -0.39(18)
C14 Fe C1 C6 39.3(2)
C5 Fe C1 C6 120.2(2)
C2 Fe C1 C6 -122.4(2)
C11 Fe C1 C6 -40.00(19)
C3 Fe C1 C6 -159.3(2)
C4 Fe C1 C6 157.21(19)
C13 Fe C1 C6 57.0(3)
C12 Fe C1 C6 -61.7(3)
C5 C1 C2 C3 -1.1(2)
C6 C1 C2 C3 175.4(2)
Fe C1 C2 C3 59.03(15)
C5 C1 C2 Fe -60.16(14)
C6 C1 C2 Fe 116.3(2)
C10 Fe C2 C3 168.66(13)
C14 Fe C2 C3 -162.84(18)
C1 Fe C2 C3 -120.35(18)
C5 Fe C2 C3 -81.52(14)
C11 Fe C2 C3 126.90(13)
C4 Fe C2 C3 -37.42(14)
C13 Fe C2 C3 60.2(3)
C12 Fe C2 C3 86.92(15)
C10 Fe C2 C1 -70.98(14)
C14 Fe C2 C1 -42.5(3)
C5 Fe C2 C1 38.84(12)
C11 Fe C2 C1 -112.74(13)
C3 Fe C2 C1 120.35(18)
C4 Fe C2 C1 82.93(13)
C13 Fe C2 C1 -179.4(2)
C12 Fe C2 C1 -152.72(12)
C1 C2 C3 C4 0.8(2)
Fe C2 C3 C4 59.16(15)
C1 C2 C3 Fe -58.33(14)
C10 Fe C3 C2 -26.1(3)
C14 Fe C3 C2 158.4(2)
C1 Fe C3 C2 37.45(13)
C5 Fe C3 C2 81.64(14)
C11 Fe C3 C2 -70.08(16)
C4 Fe C3 C2 119.6(2)
C13 Fe C3 C2 -157.62(13)
C12 Fe C3 C2 -114.11(14)
C10 Fe C3 C4 -145.7(2)
C14 Fe C3 C4 38.8(3)
C1 Fe C3 C4 -82.13(15)
C5 Fe C3 C4 -37.94(13)
C2 Fe C3 C4 -119.6(2)
C11 Fe C3 C4 170.33(13)
C13 Fe C3 C4 82.80(16)
C12 Fe C3 C4 126.31(14)
C2 C3 C4 C5 -0.2(2)
Fe C3 C4 C5 58.56(14)
C2 C3 C4 Fe -58.76(15)
C10 Fe C4 C3 147.3(2)
C14 Fe C4 C3 -165.86(13)
C1 Fe C4 C3 81.87(15)
C5 Fe C4 C3 119.10(19)
C2 Fe C4 C3 37.54(14)
C11 Fe C4 C3 -29.0(4)
C13 Fe C4 C3 -120.21(14)
C12 Fe C4 C3 -76.73(17)
C10 Fe C4 C5 28.2(3)
C14 Fe C4 C5 75.04(15)
C1 Fe C4 C5 -37.23(13)
C2 Fe C4 C5 -81.56(14)
C11 Fe C4 C5 -148.1(3)
C3 Fe C4 C5 -119.10(19)
C13 Fe C4 C5 120.69(13)
C12 Fe C4 C5 164.16(13)
C2 C1 C5 C4 1.0(2)
C6 C1 C5 C4 -175.6(2)
Fe C1 C5 C4 -59.28(15)
C2 C1 C5 Fe 60.29(14)
C6 C1 C5 Fe -116.3(2)
C3 C4 C5 C1 -0.5(2)
Fe C4 C5 C1 58.63(14)
C3 C4 C5 Fe -59.15(15)
C10 Fe C5 C1 72.16(13)
C14 Fe C5 C1 116.36(12)
C2 Fe C5 C1 -38.97(12)
C11 Fe C5 C1 40.7(2)
C3 Fe C5 C1 -82.85(13)
C4 Fe C5 C1 -120.49(18)
C13 Fe C5 C1 156.86(12)
C12 Fe C5 C1 -176.7(3)
C10 Fe C5 C4 -167.36(13)
C14 Fe C5 C4 -123.15(13)
C1 Fe C5 C4 120.49(18)
C2 Fe C5 C4 81.52(14)
C11 Fe C5 C4 161.23(16)
C3 Fe C5 C4 37.64(13)
C13 Fe C5 C4 -82.65(15)
C12 Fe C5 C4 -56.2(4)
C5 C1 C6 C7 -173.7(2)
C2 C1 C6 C7 10.5(3)
Fe C1 C6 C7 99.1(2)
C5 C1 C6 C8 58.0(3)
C2 C1 C6 C8 -117.9(2)
Fe C1 C6 C8 -29.3(2)
C1 C6 C8 C9 65.1(2)
C7 C6 C8 C9 -63.1(2)
C6 C8 C9 C15 167.00(16)
C6 C8 C9 C10 -66.6(2)
C15 C9 C10 C11 -118.1(2)
C8 C9 C10 C11 116.1(2)
C15 C9 C10 C14 67.9(2)
C8 C9 C10 C14 -57.8(3)
C15 C9 C10 Fe 155.14(13)
C8 C9 C10 Fe 29.4(2)
C14 Fe C10 C11 117.06(16)
C1 Fe C10 C11 -118.81(12)
C5 Fe C10 C11 -158.14(12)
C2 Fe C10 C11 -79.67(14)
C3 Fe C10 C11 -60.8(3)
C4 Fe C10 C11 -178.4(2)
C13 Fe C10 C11 79.55(13)
C12 Fe C10 C11 36.45(12)
C1 Fe C10 C14 124.13(11)
C5 Fe C10 C14 84.81(13)
C2 Fe C10 C14 163.27(11)
C11 Fe C10 C14 -117.06(16)
C3 Fe C10 C14 -177.9(2)
C4 Fe C10 C14 64.6(2)
C13 Fe C10 C14 -37.51(11)
C12 Fe C10 C14 -80.61(12)
C14 Fe C10 C9 -123.56(19)
C1 Fe C10 C9 0.57(16)
C5 Fe C10 C9 -38.75(17)
C2 Fe C10 C9 39.71(17)
C11 Fe C10 C9 119.4(2)
C3 Fe C10 C9 58.6(3)
C4 Fe C10 C9 -59.0(3)
C13 Fe C10 C9 -161.07(17)
C12 Fe C10 C9 155.83(17)
C14 C10 C11 C12 1.7(2)
C9 C10 C11 C12 -173.38(18)
Fe C10 C11 C12 -58.83(14)
C14 C10 C11 Fe 60.51(12)
C9 C10 C11 Fe -114.54(18)
C10 Fe C11 C12 121.14(17)
C14 Fe C11 C12 81.26(13)
C1 Fe C11 C12 -165.26(12)
C5 Fe C11 C12 166.33(17)
C2 Fe C11 C12 -122.87(12)
C3 Fe C11 C12 -83.66(14)
C4 Fe C11 C12 -61.2(3)
C13 Fe C11 C12 36.79(12)
C14 Fe C11 C10 -39.89(11)
C1 Fe C11 C10 73.60(13)
C5 Fe C11 C10 45.2(2)
C2 Fe C11 C10 115.99(12)
C3 Fe C11 C10 155.20(12)
C4 Fe C11 C10 177.7(3)
C13 Fe C11 C10 -84.35(12)
C12 Fe C11 C10 -121.14(17)
C10 C11 C12 C13 -0.8(2)
Fe C11 C12 C13 -58.13(14)
C10 C11 C12 Fe 57.33(14)
C10 Fe C12 C11 -36.90(11)
C14 Fe C12 C11 -82.32(12)
C1 Fe C12 C11 30.9(2)
C5 Fe C12 C11 -154.0(3)
C2 Fe C12 C11 73.57(14)
C3 Fe C12 C11 118.06(13)
C4 Fe C12 C11 161.01(12)
C13 Fe C12 C11 -120.58(17)
C10 Fe C12 C13 83.68(13)
C14 Fe C12 C13 38.26(12)
C1 Fe C12 C13 151.52(17)
C5 Fe C12 C13 -33.4(4)
C2 Fe C12 C13 -165.85(12)
C11 Fe C12 C13 120.58(17)
C3 Fe C12 C13 -121.36(13)
C4 Fe C12 C13 -78.41(15)
C11 C12 C13 C14 -0.4(2)
Fe C12 C13 C14 -58.25(13)
C11 C12 C13 Fe 57.83(14)
C10 Fe C13 C12 -80.80(13)
C14 Fe C13 C12 -119.13(17)
C1 Fe C13 C12 -142.8(2)
C5 Fe C13 C12 169.98(12)
C2 Fe C13 C12 36.1(3)
C11 Fe C13 C12 -36.91(12)
C3 Fe C13 C12 80.85(15)
C4 Fe C13 C12 125.23(13)
C10 Fe C13 C14 38.33(11)
C1 Fe C13 C14 -23.7(3)
C5 Fe C13 C14 -70.89(14)
C2 Fe C13 C14 155.2(2)
C11 Fe C13 C14 82.22(12)
C3 Fe C13 C14 -160.02(12)
C4 Fe C13 C14 -115.64(12)
C12 Fe C13 C14 119.13(17)
C12 C13 C14 C10 1.5(2)
Fe C13 C14 C10 -58.11(13)
C12 C13 C14 C16 -177.97(18)
Fe C13 C14 C16 122.46(19)
C12 C13 C14 Fe 59.57(14)
C11 C10 C14 C13 -1.9(2)
C9 C10 C14 C13 172.85(18)
Fe C10 C14 C13 59.46(13)
C11 C10 C14 C16 177.48(18)
C9 C10 C14 C16 -7.7(3)
Fe C10 C14 C16 -121.12(19)
C11 C10 C14 Fe -61.40(13)
C9 C10 C14 Fe 113.39(19)
C10 Fe C14 C13 -119.69(16)
C1 Fe C14 C13 170.66(12)
C5 Fe C14 C13 128.15(12)
C2 Fe C14 C13 -158.63(19)
C11 Fe C14 C13 -80.95(13)
C3 Fe C14 C13 57.7(3)
C4 Fe C14 C13 86.98(14)
C12 Fe C14 C13 -37.40(12)
C1 Fe C14 C10 -69.66(13)
C5 Fe C14 C10 -112.16(11)
C2 Fe C14 C10 -38.9(2)
C11 Fe C14 C10 38.74(11)
C3 Fe C14 C10 177.4(2)
C4 Fe C14 C10 -153.33(12)
C13 Fe C14 C10 119.69(16)
C12 Fe C14 C10 82.29(12)
C10 Fe C14 C16 120.8(2)
C1 Fe C14 C16 51.2(2)
C5 Fe C14 C16 8.67(19)
C2 Fe C14 C16 81.9(3)
C11 Fe C14 C16 159.6(2)
C3 Fe C14 C16 -61.8(3)
C4 Fe C14 C16 -32.5(2)
C13 Fe C14 C16 -119.5(2)
C12 Fe C14 C16 -156.9(2)
C10 C9 C15 N1 134(10)
C8 C9 C15 N1 -97(10)
C13 C14 C16 O1 174.1(2)
C10 C14 C16 O1 -5.2(3)
Fe C14 C16 O1 -94.8(2)
C13 C14 C16 O2 -3.6(3)
C10 C14 C16 O2 177.09(18)
Fe C14 C16 O2 87.5(2)
O1 C16 O2 C17 0.0(3)
C14 C16 O2 C17 177.75(17)
C16 O2 C17 C18 -177.87(17)
O2 C17 C18 C19 -4.7(3)
O2 C17 C18 C23 175.55(19)
C23 C18 C19 C20 -0.3(3)
C17 C18 C19 C20 179.9(2)
C18 C19 C20 C21 0.1(3)
C19 C20 C21 C22 0.2(4)
C20 C21 C22 C23 -0.3(3)
C21 C22 C23 C18 0.1(3)
C19 C18 C23 C22 0.2(3)
C17 C18 C23 C22 180.0(2)
